data_7106169
loop_
_publ_author_name
'Jun Jiang'
'Yunfei Cai'
'Weiliang Chen'
'Lili Lin'
'Xiaohua Liu'
'Xiaoming Feng'

_publ_section_title
;
 Enantioselective aza-Micheal reaction of hydrazide to chalcones through
 the nonactivated amine moiety conjugated addition
;
_journal_name_full Chem.Commun.
_journal_page_first 4016
_journal_paper_doi 10.1039/c0cc05804a
_journal_volume 47
_journal_year 2011
_chemical_absolute_configuration ad
_chemical_formula_moiety 'C22 H19 Cl N2 O2'
_chemical_formula_sum 'C22 H19 Cl N2 O2'
_chemical_formula_weight 378.84
_space_group_IT_number 4
_symmetry_cell_setting monoclinic
_symmetry_space_group_name_Hall 'P 2yb'
_symmetry_space_group_name_H-M 'P 1 21 1'
_atom_sites_solution_hydrogens geom
_atom_sites_solution_primary direct
_atom_sites_solution_secondary difmap
_audit_creation_method SHELXL-97
_cell_angle_alpha 90.00
_cell_angle_beta 105.291(7)
_cell_angle_gamma 90.00
_cell_formula_units_Z 2
_cell_length_a 12.6570(9)
_cell_length_b 5.2425(3)
_cell_length_c 14.9418(10)
_cell_measurement_reflns_used 1704
_cell_measurement_temperature 294(2)
_cell_measurement_theta_max 28.9651
_cell_measurement_theta_min 3.2564
_cell_volume 956.35(11)
_computing_cell_refinement
;
CrysAlisPro, Oxford Diffraction Ltd.,
Version 1.171.34.40 (release 27-08-2010 CrysAlis171 .NET)
(compiled Aug 27 2010,11:50:40)
;
_computing_data_collection
;
CrysAlisPro, Oxford Diffraction Ltd.,
Version 1.171.34.40 (release 27-08-2010 CrysAlis171 .NET)
(compiled Aug 27 2010,11:50:40)
;
_computing_data_reduction
;
CrysAlisPro, Oxford Diffraction Ltd.,
Version 1.171.34.40 (release 27-08-2010 CrysAlis171 .NET)
(compiled Aug 27 2010,11:50:40)
;
_computing_molecular_graphics
;
OLEX2: a complete structure solution, refinement and analysis program.
Dolomanov et al., J. Appl. Cryst. (2009). 42, 339-341
;
_computing_publication_material
;
OLEX2: a complete structure solution, refinement and analysis program.
Dolomanov et al., J. Appl. Cryst. (2009). 42, 339-341
;
_computing_structure_refinement 'SHELXL-97 (Sheldrick, 1997)'
_computing_structure_solution 'A short history of SHELX (Sheldrick, 2007)'
_diffrn_ambient_temperature 294.0
_diffrn_detector_area_resol_mean 16.0874
_diffrn_measured_fraction_theta_full 0.997
_diffrn_measured_fraction_theta_max 0.997
_diffrn_measurement_details
;
1 omega -16.00 13.00 1.0000 1.5000
omega____ theta____ kappa____ phi______ frames
- -17.0486 -77.0000 -30.0000 29

2 omega 17.00 92.00 1.0000 1.5000
omega____ theta____ kappa____ phi______ frames
- 20.0174 38.0000 -150.0000 75

3 omega -53.00 52.00 1.0000 1.5000
omega____ theta____ kappa____ phi______ frames
- 20.0174 -27.0000 38.0000 105
;
_diffrn_measurement_device_type 'Xcalibur, Eos'
_diffrn_measurement_method '\w scans'
_diffrn_orient_matrix_UB_11 -0.0134364
_diffrn_orient_matrix_UB_12 -0.0237866
_diffrn_orient_matrix_UB_13 -0.0484208
_diffrn_orient_matrix_UB_21 0.0544698
_diffrn_orient_matrix_UB_22 -0.0408583
_diffrn_orient_matrix_UB_23 0.0040331
_diffrn_orient_matrix_UB_31 -0.0150476
_diffrn_orient_matrix_UB_32 -0.1267862
_diffrn_orient_matrix_UB_33 0.0078078
_diffrn_radiation_monochromator graphite
_diffrn_radiation_source 'fine-focus sealed tube'
_diffrn_radiation_type 'Mo K\a'
_diffrn_radiation_wavelength 0.7107
_diffrn_reflns_av_R_equivalents 0.0123
_diffrn_reflns_av_sigmaI/netI 0.0371
_diffrn_reflns_limit_h_max 15
_diffrn_reflns_limit_h_min -11
_diffrn_reflns_limit_k_max 6
_diffrn_reflns_limit_k_min -6
_diffrn_reflns_limit_l_max 14
_diffrn_reflns_limit_l_min -18
_diffrn_reflns_number 3884
_diffrn_reflns_theta_full 26.37
_diffrn_reflns_theta_max 26.37
_diffrn_reflns_theta_min 3.26
_exptl_absorpt_coefficient_mu 0.219
_exptl_absorpt_correction_T_max 1.0
_exptl_absorpt_correction_T_min 0.98239
_exptl_absorpt_correction_type multi-scan
_exptl_absorpt_process_details
;
CrysAlisPro, Oxford Diffraction Ltd.,
Version 1.171.34.40 (release 27-08-2010 CrysAlis171 .NET)
(compiled Aug 27 2010,11:50:40)
Empirical absorption correction using spherical harmonics,
implemented in SCALE3 ABSPACK scaling algorithm.
;
_exptl_crystal_colour colourless
_exptl_crystal_density_diffrn 1.316
_exptl_crystal_density_method 'not measured'
_exptl_crystal_description block
_exptl_crystal_F_000 396
_exptl_crystal_size_max 0.42
_exptl_crystal_size_mid 0.38
_exptl_crystal_size_min 0.28
_refine_diff_density_max 0.309
_refine_diff_density_min -0.257
_refine_diff_density_rms 0.035
_refine_ls_abs_structure_details 'Flack H D (1983), Acta Cryst. A39, 876-881'
_refine_ls_abs_structure_Flack 0.12(10)
_refine_ls_extinction_method none
_refine_ls_goodness_of_fit_ref 1.045
_refine_ls_hydrogen_treatment constr
_refine_ls_matrix_type full
_refine_ls_number_parameters 244
_refine_ls_number_reflns 3162
_refine_ls_number_restraints 1
_refine_ls_restrained_S_all 1.045
_refine_ls_R_factor_all 0.0638
_refine_ls_R_factor_gt 0.0464
_refine_ls_shift/su_max 0.000
_refine_ls_shift/su_mean 0.000
_refine_ls_structure_factor_coef Fsqd
_refine_ls_weighting_details
;
calc w=1/[\s^2^(Fo^2^)+(0.0511P)^2^+0.1425P] where P=(Fo^2^+2Fc^2^)/3
;
_refine_ls_weighting_scheme calc
_refine_ls_wR_factor_gt 0.1065
_refine_ls_wR_factor_ref 0.1209
_reflns_number_gt 2489
_reflns_number_total 3162
_reflns_threshold_expression >2sigma(I)
_cod_data_source_file c0cc05804a.txt
_cod_data_source_block 101110_S1_JJ
_cod_depositor_comments
;
The following automatic conversions were performed:

'_symmetry_cell_setting' value 'Monoclinic' changed to 'monoclinic'
according to the built-in table from CIF Core dictionary named
'cif_core.dic' version 2.4.1 from 2010-06-29.

Automatic conversion script
Id: cif_fix_values 1646 2011-03-28 12:23:43Z adriana 
;
_cod_database_code 7106169

loop_
_space_group_symop_id
_space_group_symop_operation_xyz
1 'x, y, z'
2 '-x, y+1/2, -z'

loop_
_atom_site_label
_atom_site_type_symbol
_atom_site_fract_x
_atom_site_fract_y
_atom_site_fract_z
_atom_site_U_iso_or_equiv
_atom_site_adp_type
_atom_site_occupancy
_atom_site_symmetry_multiplicity
_atom_site_calc_flag
_atom_site_refinement_flags
_atom_site_disorder_assembly
_atom_site_disorder_group
Cl1 Cl 0.43463(7) 0.8490(3) 0.26665(6) 0.0822(4) Uani 1 1 d . . .
C9 C 0.2819(2) 0.8176(6) 0.50739(18) 0.0413(7) Uani 1 1 d . . .
C12 C 0.3769(2) 0.8381(8) 0.36046(19) 0.0527(8) Uani 1 1 d . . .
N2 N 0.16404(19) 1.0380(5) 0.58255(16) 0.0474(6) Uani 1 1 d . . .
H2 H 0.1598 1.1556 0.5416 0.057 Uiso 1 1 calc R . .
N1 N 0.10963(19) 1.0468(5) 0.65332(16) 0.0469(6) Uani 1 1 d . . .
H1 H 0.1307 1.1554 0.6976 0.056 Uiso 1 1 calc R . .
C7 C 0.0258(2) 0.8906(7) 0.65383(19) 0.0466(7) Uani 1 1 d . . .
C8 C 0.2289(2) 0.8044(6) 0.58696(17) 0.0433(7) Uani 1 1 d . . .
H8 H 0.1802 0.6561 0.5786 0.052 Uiso 1 1 calc R . .
C13 C 0.4040(3) 1.0181(7) 0.4287(2) 0.0592(8) Uani 1 1 d . . .
H13 H 0.4539 1.1464 0.4262 0.071 Uiso 1 1 calc R . .
O1 O -0.00773(18) 0.7345(5) 0.59236(16) 0.0728(8) Uani 1 1 d . . .
C17 C 0.2978(2) 0.8454(6) 0.84928(18) 0.0466(7) Uani 1 1 d . . .
C6 C -0.0214(2) 0.9033(6) 0.7364(2) 0.0468(7) Uani 1 1 d . . .
C11 C 0.3047(3) 0.6467(7) 0.3641(2) 0.0639(9) Uani 1 1 d . . .
H11 H 0.2877 0.5240 0.3176 0.077 Uiso 1 1 calc R . .
C14 C 0.3559(3) 1.0065(7) 0.5018(2) 0.0564(8) Uani 1 1 d . . .
H14 H 0.3739 1.1291 0.5483 0.068 Uiso 1 1 calc R . .
C1 C -0.0961(3) 0.7170(7) 0.7426(2) 0.0648(9) Uani 1 1 d . . .
H1A H -0.1157 0.5929 0.6967 0.078 Uiso 1 1 calc R . .
C16 C 0.2670(3) 0.7029(7) 0.7598(2) 0.0524(8) Uani 1 1 d . . .
C5 C 0.0067(3) 1.0853(7) 0.8043(2) 0.0654(10) Uani 1 1 d . . .
H5 H 0.0572 1.2116 0.8011 0.078 Uiso 1 1 calc R . .
O2 O 0.2092(2) 0.5152(5) 0.75266(15) 0.0671(7) Uani 1 1 d . . .
C4 C -0.0411(3) 1.0794(9) 0.8786(3) 0.0799(12) Uani 1 1 d . . .
H4 H -0.0229 1.2038 0.9245 0.096 Uiso 1 1 calc R . .
C15 C 0.3129(2) 0.7858(9) 0.68016(19) 0.0685(11) Uani 1 1 d . . .
H15B H 0.3476 0.9510 0.6951 0.082 Uiso 1 1 calc R . .
H15A H 0.3692 0.6655 0.6748 0.082 Uiso 1 1 calc R . .
C3 C -0.1145(3) 0.8923(10) 0.8845(3) 0.0753(12) Uani 1 1 d . . .
H3 H -0.1453 0.8879 0.9345 0.090 Uiso 1 1 calc R . .
C10 C 0.2572(3) 0.6369(7) 0.4377(2) 0.0568(9) Uani 1 1 d . . .
H10 H 0.2080 0.5070 0.4401 0.068 Uiso 1 1 calc R . .
C2 C -0.1418(3) 0.7147(9) 0.8170(3) 0.0817(12) Uani 1 1 d . . .
H2A H -0.1922 0.5886 0.8207 0.098 Uiso 1 1 calc R . .
C18 C 0.2541(3) 0.7675(7) 0.9204(2) 0.0666(10) Uani 1 1 d . . .
H18 H 0.2063 0.6296 0.9112 0.080 Uiso 1 1 calc R . .
C22 C 0.3682(3) 1.0503(8) 0.8666(2) 0.0686(10) Uani 1 1 d . . .
H22 H 0.3996 1.1063 0.8204 0.082 Uiso 1 1 calc R . .
C19 C 0.2804(3) 0.8912(9) 1.0049(2) 0.0806(12) Uani 1 1 d . . .
H19 H 0.2510 0.8342 1.0521 0.097 Uiso 1 1 calc R . .
C20 C 0.3483(3) 1.0939(8) 1.0197(3) 0.0790(12) Uani 1 1 d . . .
H20 H 0.3644 1.1778 1.0765 0.095 Uiso 1 1 calc R . .
C21 C 0.3933(3) 1.1757(8) 0.9517(3) 0.0820(12) Uani 1 1 d . . .
H21 H 0.4407 1.3147 0.9620 0.098 Uiso 1 1 calc R . .

loop_
_atom_site_aniso_label
_atom_site_aniso_U_11
_atom_site_aniso_U_22
_atom_site_aniso_U_33
_atom_site_aniso_U_23
_atom_site_aniso_U_13
_atom_site_aniso_U_12
Cl1 0.0751(6) 0.1280(9) 0.0563(5) -0.0035(6) 0.0398(4) -0.0055(7)
C9 0.0403(14) 0.0483(17) 0.0369(13) -0.0006(14) 0.0127(11) 0.0028(15)
C12 0.0453(16) 0.076(2) 0.0418(15) 0.0040(18) 0.0196(13) 0.006(2)
N2 0.0593(15) 0.0450(14) 0.0461(13) 0.0048(12) 0.0287(12) 0.0056(14)
N1 0.0504(14) 0.0505(15) 0.0451(13) -0.0054(12) 0.0219(11) -0.0004(14)
C7 0.0387(15) 0.0583(19) 0.0419(15) -0.0055(16) 0.0093(12) 0.0029(17)
C8 0.0439(15) 0.0513(18) 0.0376(14) 0.0017(13) 0.0159(12) 0.0022(16)
C13 0.059(2) 0.065(2) 0.0596(19) -0.0002(19) 0.0264(17) -0.014(2)
O1 0.0587(14) 0.103(2) 0.0600(14) -0.0302(15) 0.0213(11) -0.0256(15)
C17 0.0474(15) 0.0509(18) 0.0432(15) 0.0069(15) 0.0149(12) 0.0090(17)
C6 0.0387(14) 0.0550(18) 0.0475(16) 0.0044(15) 0.0130(13) 0.0073(16)
C11 0.070(2) 0.079(2) 0.0491(18) -0.0172(18) 0.0260(17) -0.011(2)
C14 0.067(2) 0.0606(19) 0.0477(17) -0.0116(16) 0.0266(16) -0.012(2)
C1 0.068(2) 0.063(2) 0.069(2) 0.0073(19) 0.0285(18) 0.001(2)
C16 0.0529(18) 0.065(2) 0.0406(16) 0.0113(15) 0.0136(14) 0.0174(19)
C5 0.065(2) 0.077(3) 0.061(2) -0.0133(19) 0.0294(18) -0.009(2)
O2 0.0936(18) 0.0541(14) 0.0536(13) 0.0005(12) 0.0193(13) -0.0024(15)
C4 0.084(3) 0.101(3) 0.063(2) -0.014(2) 0.033(2) 0.006(3)
C15 0.0516(17) 0.115(3) 0.0432(16) 0.015(2) 0.0203(14) 0.017(2)
C3 0.075(2) 0.100(3) 0.061(2) 0.023(2) 0.0358(19) 0.017(3)
C10 0.0587(19) 0.064(2) 0.0528(18) -0.0106(16) 0.0233(16) -0.0102(18)
C2 0.085(3) 0.088(3) 0.084(3) 0.027(3) 0.043(2) 0.002(3)
C18 0.081(2) 0.071(3) 0.057(2) -0.0047(17) 0.0360(18) -0.011(2)
C22 0.079(2) 0.073(2) 0.059(2) 0.014(2) 0.0277(19) -0.007(2)
C19 0.101(3) 0.095(3) 0.058(2) -0.010(2) 0.042(2) -0.015(3)
C20 0.091(3) 0.087(3) 0.060(2) -0.014(2) 0.020(2) 0.007(3)
C21 0.085(3) 0.072(3) 0.086(3) -0.006(2) 0.016(2) -0.016(2)

loop_
_atom_type_symbol
_atom_type_description
_atom_type_scat_dispersion_real
_atom_type_scat_dispersion_imag
_atom_type_scat_source
C C 0.0033 0.0016 'International Tables Vol C Tables 4.2.6.8 and 6.1.1.4'
H H 0.0000 0.0000 'International Tables Vol C Tables 4.2.6.8 and 6.1.1.4'
Cl Cl 0.1484 0.1585 'International Tables Vol C Tables 4.2.6.8 and 6.1.1.4'
N N 0.0061 0.0033 'International Tables Vol C Tables 4.2.6.8 and 6.1.1.4'
O O 0.0106 0.0060 'International Tables Vol C Tables 4.2.6.8 and 6.1.1.4'

loop_
_geom_angle_atom_site_label_1
_geom_angle_atom_site_label_2
_geom_angle_atom_site_label_3
_geom_angle
_geom_angle_site_symmetry_1
_geom_angle_site_symmetry_3
_geom_angle_publ_flag
C9 C8 H8 109.3 . . ?
C9 C8 C15 112.1(2) . . ?
C9 C14 C13 121.7(3) . . ?
C9 C14 H14 119.1 . . ?
C9 C10 C11 120.9(3) . . ?
C9 C10 H10 119.5 . . ?
C12 C13 H13 120.6 . . ?
C12 C13 C14 118.9(3) . . ?
C12 C11 H11 120.2 . . ?
C12 C11 C10 119.5(3) . . ?
N2 N1 H1 119.0 . . ?
N2 C8 C9 106.6(2) . . ?
N2 C8 H8 109.3 . . ?
N2 C8 C15 110.1(3) . . ?
N1 N2 H2 124.1 . . ?
N1 N2 C8 111.9(2) . . ?
N1 C7 C6 117.5(3) . . ?
C7 N1 N2 121.9(2) . . ?
C7 N1 H1 119.0 . . ?
C8 N2 H2 124.1 . . ?
C8 C15 C16 114.6(3) . . ?
C8 C15 H15B 108.6 . . ?
C8 C15 H15A 108.6 . . ?
C13 C12 Cl1 120.1(3) . . ?
C13 C12 C11 121.1(3) . . ?
C13 C14 H14 119.1 . . ?
O1 C7 N1 121.6(3) . . ?
O1 C7 C6 120.8(3) . . ?
C17 C16 C15 119.7(3) . . ?
C17 C18 H18 119.5 . . ?
C17 C22 H22 119.3 . . ?
C17 C22 C21 121.4(3) . . ?
C6 C1 H1A 120.0 . . ?
C6 C1 C2 120.0(4) . . ?
C6 C5 H5 120.3 . . ?
C6 C5 C4 119.4(3) . . ?
C11 C12 Cl1 118.8(3) . . ?
C11 C10 H10 119.5 . . ?
C14 C9 C8 121.9(3) . . ?
C14 C9 C10 117.9(3) . . ?
C14 C13 H13 120.6 . . ?
C1 C6 C7 116.8(3) . . ?
C1 C2 H2A 119.5 . . ?
C16 C15 H15B 108.6 . . ?
C16 C15 H15A 108.6 . . ?
C5 C6 C7 123.8(3) . . ?
C5 C6 C1 119.5(3) . . ?
C5 C4 H4 119.7 . . ?
O2 C16 C17 119.6(3) . . ?
O2 C16 C15 120.6(3) . . ?
C4 C5 H5 120.3 . . ?
C4 C3 H3 120.3 . . ?
C15 C8 H8 109.3 . . ?
H15B C15 H15A 107.6 . . ?
C3 C4 C5 120.6(4) . . ?
C3 C4 H4 119.7 . . ?
C3 C2 C1 121.0(4) . . ?
C3 C2 H2A 119.5 . . ?
C10 C9 C8 120.2(3) . . ?
C10 C11 H11 120.2 . . ?
C2 C1 H1A 120.0 . . ?
C2 C3 C4 119.4(3) . . ?
C2 C3 H3 120.3 . . ?
C18 C17 C16 118.6(3) . . ?
C18 C19 H19 119.6 . . ?
C22 C17 C16 124.3(3) . . ?
C22 C17 C18 117.1(3) . . ?
C22 C21 H21 120.2 . . ?
C19 C18 C17 121.0(3) . . ?
C19 C18 H18 119.5 . . ?
C19 C20 H20 120.0 . . ?
C19 C20 C21 120.1(4) . . ?
C20 C19 C18 120.7(4) . . ?
C20 C19 H19 119.6 . . ?
C20 C21 C22 119.6(4) . . ?
C20 C21 H21 120.2 . . ?
C21 C22 H22 119.3 . . ?
C21 C20 H20 120.0 . . ?

loop_
_geom_bond_atom_site_label_1
_geom_bond_atom_site_label_2
_geom_bond_distance
_geom_bond_site_symmetry_2
_geom_bond_publ_flag
Cl1 C12 1.744(3) . ?
C9 C8 1.513(3) . ?
C9 C14 1.381(4) . ?
C9 C10 1.382(4) . ?
C12 C13 1.365(5) . ?
C12 C11 1.368(5) . ?
N2 H2 0.8600 . ?
N2 N1 1.407(3) . ?
N2 C8 1.466(4) . ?
N1 H1 0.8600 . ?
N1 C7 1.342(4) . ?
C7 O1 1.220(4) . ?
C7 C6 1.506(4) . ?
C8 H8 0.9800 . ?
C8 C15 1.516(4) . ?
C13 H13 0.9300 . ?
C13 C14 1.384(4) . ?
C17 C16 1.491(4) . ?
C17 C18 1.383(4) . ?
C17 C22 1.375(5) . ?
C6 C1 1.380(5) . ?
C6 C5 1.370(4) . ?
C11 H11 0.9300 . ?
C11 C10 1.385(4) . ?
C14 H14 0.9300 . ?
C1 H1A 0.9300 . ?
C1 C2 1.383(4) . ?
C16 O2 1.214(4) . ?
C16 C15 1.519(4) . ?
C5 H5 0.9300 . ?
C5 C4 1.398(4) . ?
C4 H4 0.9300 . ?
C4 C3 1.370(6) . ?
C15 H15B 0.9700 . ?
C15 H15A 0.9700 . ?
C3 H3 0.9300 . ?
C3 C2 1.348(6) . ?
C10 H10 0.9300 . ?
C2 H2A 0.9300 . ?
C18 H18 0.9300 . ?
C18 C19 1.379(5) . ?
C22 H22 0.9300 . ?
C22 C21 1.392(5) . ?
C19 H19 0.9300 . ?
C19 C20 1.347(6) . ?
C20 H20 0.9300 . ?
C20 C21 1.358(5) . ?
C21 H21 0.9300 . ?

loop_
_geom_hbond_atom_site_label_D
_geom_hbond_atom_site_label_H
_geom_hbond_atom_site_label_A
_geom_hbond_distance_DH
_geom_hbond_distance_HA
_geom_hbond_distance_DA
_geom_hbond_angle_DHA
_geom_hbond_site_symmetry_A
N2 H2 O1 0.86 2.42 3.013(3) 126.8 2_556
N1 H1 O2 0.86 2.19 2.972(4) 151.4 1_565

loop_
_geom_torsion_atom_site_label_1
_geom_torsion_atom_site_label_2
_geom_torsion_atom_site_label_3
_geom_torsion_atom_site_label_4
_geom_torsion
_geom_torsion_site_symmetry_1
_geom_torsion_site_symmetry_2
_geom_torsion_site_symmetry_3
_geom_torsion_site_symmetry_4
_geom_torsion_publ_flag
Cl1 C12 C13 C14 179.2(3) . . . . ?
Cl1 C12 C11 C10 -179.3(3) . . . . ?
C9 C8 C15 C16 -164.7(3) . . . . ?
C12 C13 C14 C9 0.2(5) . . . . ?
C12 C11 C10 C9 -0.1(5) . . . . ?
N2 N1 C7 O1 -0.5(4) . . . . ?
N2 N1 C7 C6 175.8(3) . . . . ?
N2 C8 C15 C16 76.8(4) . . . . ?
N1 N2 C8 C9 179.5(2) . . . . ?
N1 N2 C8 C15 -58.7(3) . . . . ?
N1 C7 C6 C1 -170.7(3) . . . . ?
N1 C7 C6 C5 8.6(4) . . . . ?
C7 C6 C1 C2 179.2(3) . . . . ?
C7 C6 C5 C4 -179.5(3) . . . . ?
C8 C9 C14 C13 -179.9(3) . . . . ?
C8 C9 C10 C11 179.8(3) . . . . ?
C8 N2 N1 C7 -69.7(3) . . . . ?
C13 C12 C11 C10 0.8(5) . . . . ?
O1 C7 C6 C1 5.6(4) . . . . ?
O1 C7 C6 C5 -175.1(3) . . . . ?
C17 C16 C15 C8 -133.1(3) . . . . ?
C17 C18 C19 C20 1.0(6) . . . . ?
C17 C22 C21 C20 0.5(6) . . . . ?
C6 C1 C2 C3 -0.1(6) . . . . ?
C6 C5 C4 C3 0.8(6) . . . . ?
C11 C12 C13 C14 -0.9(5) . . . . ?
C14 C9 C8 N2 62.8(3) . . . . ?
C14 C9 C8 C15 -57.7(4) . . . . ?
C14 C9 C10 C11 -0.5(5) . . . . ?
C1 C6 C5 C4 -0.2(5) . . . . ?
C16 C17 C18 C19 179.5(3) . . . . ?
C16 C17 C22 C21 179.8(3) . . . . ?
C5 C6 C1 C2 -0.1(5) . . . . ?
C5 C4 C3 C2 -1.0(6) . . . . ?
O2 C16 C15 C8 50.1(5) . . . . ?
C4 C3 C2 C1 0.6(6) . . . . ?
C10 C9 C8 N2 -117.5(3) . . . . ?
C10 C9 C8 C15 121.9(3) . . . . ?
C10 C9 C14 C13 0.4(5) . . . . ?
C18 C17 C16 O2 -3.7(4) . . . . ?
C18 C17 C16 C15 179.4(3) . . . . ?
C18 C17 C22 C21 -0.7(5) . . . . ?
C18 C19 C20 C21 -1.2(6) . . . . ?
C22 C17 C16 O2 175.8(3) . . . . ?
C22 C17 C16 C15 -1.1(5) . . . . ?
C22 C17 C18 C19 0.0(5) . . . . ?
C19 C20 C21 C22 0.5(6) . . . . ?
